data_1517965
loop_
_publ_author_name
'Hwang, Seung Jun'
'Powers, David C.'
'Maher, Andrew G.'
'Nocera, Daniel G.'

_publ_section_title
;
 Tandem redox mediator/Ni(ii) trihalide complex photocycle for hydrogen
 evolution from HCl
;
_journal_issue 2
_journal_name_full 'Chem. Sci.'
_journal_page_first 917
_journal_paper_doi 10.1039/C4SC02357A
_journal_volume 6
_journal_year 2015
_chemical_formula_sum 'C18 H15 Cl2 P'
_chemical_formula_weight 333.17
_chemical_melting_point ?
_chemical_name_common Cl2P(PPh3)3
_chemical_name_systematic
; 
 ? 
;
_space_group_IT_number 14
_symmetry_cell_setting monoclinic
_symmetry_space_group_name_Hall '-P 2ybc'
_symmetry_space_group_name_H-M 'P 1 21/c 1'
_atom_sites_solution_hydrogens geom
_atom_sites_solution_primary direct
_atom_sites_solution_secondary difmap
_audit_creation_method SHELXL-97
_cell_angle_alpha 90.00
_cell_angle_beta 102.53(3)
_cell_angle_gamma 90.00
_cell_formula_units_Z 4
_cell_length_a 13.338(3)
_cell_length_b 14.376(3)
_cell_length_c 8.7454(17)
_cell_measurement_reflns_used 7427
_cell_measurement_temperature 100(2)
_cell_measurement_theta_max 24.9975
_cell_measurement_theta_min 2.775
_cell_volume 1637.0(6)
_computing_cell_refinement 'SAINT 7.46A (Bruker-AXS, 2009)'
_computing_data_collection 'APEX2 v2009.3.0 (Bruker-AXS, 2009)'
_computing_data_reduction 'SAINT 7.46A (Bruker-AXS, 2009)'
_computing_molecular_graphics 'Bruker SHELXTL'
_computing_publication_material 'Bruker SHELXTL'
_computing_structure_refinement 'SHELXL-97 (Sheldrick, 2008)'
_computing_structure_solution 'SHELXS-97 (Sheldrick, 2008)'
_diffrn_ambient_temperature 100(2)
_diffrn_detector_area_resol_mean 8.3
_diffrn_measured_fraction_theta_full 1.000
_diffrn_measured_fraction_theta_max 1.000
_diffrn_measurement_device_type 'Bruker APEX-II CCD'
_diffrn_measurement_method '\f and \w scans'
_diffrn_radiation_monochromator graphite
_diffrn_radiation_source 'fine-focus sealed tube'
_diffrn_radiation_type MoK\a
_diffrn_radiation_wavelength 0.71073
_diffrn_reflns_av_R_equivalents 0.0308
_diffrn_reflns_av_sigmaI/netI 0.0193
_diffrn_reflns_limit_h_max 15
_diffrn_reflns_limit_h_min -15
_diffrn_reflns_limit_k_max 17
_diffrn_reflns_limit_k_min -17
_diffrn_reflns_limit_l_max 10
_diffrn_reflns_limit_l_min -10
_diffrn_reflns_number 18333
_diffrn_reflns_theta_full 25.01
_diffrn_reflns_theta_max 25.01
_diffrn_reflns_theta_min 1.56
_exptl_absorpt_coefficient_mu 0.484
_exptl_absorpt_correction_T_max 0.9248
_exptl_absorpt_correction_T_min 0.8111
_exptl_absorpt_correction_type multi-scan
_exptl_absorpt_process_details 'SADABS (Sheldrick, 2008)'
_exptl_crystal_colour colorless
_exptl_crystal_density_diffrn 1.352
_exptl_crystal_density_meas ?
_exptl_crystal_density_method 'not measured'
_exptl_crystal_description block
_exptl_crystal_F_000 688
_exptl_crystal_size_max 0.45
_exptl_crystal_size_mid 0.26
_exptl_crystal_size_min 0.16
_refine_diff_density_max 0.593
_refine_diff_density_min -0.301
_refine_diff_density_rms 0.046
_refine_ls_extinction_method none
_refine_ls_goodness_of_fit_ref 1.060
_refine_ls_hydrogen_treatment mixed
_refine_ls_matrix_type full
_refine_ls_number_parameters 190
_refine_ls_number_reflns 2874
_refine_ls_number_restraints 0
_refine_ls_restrained_S_all 1.060
_refine_ls_R_factor_all 0.0330
_refine_ls_R_factor_gt 0.0272
_refine_ls_shift/su_max 0.000
_refine_ls_shift/su_mean 0.000
_refine_ls_structure_factor_coef Fsqd
_refine_ls_weighting_details 'calc w=1/[\s^2^(Fo^2^)+(0.0303P)^2^+1.1255P] where P=(Fo^2^+2Fc^2^)/3'
_refine_ls_weighting_scheme calc
_refine_ls_wR_factor_gt 0.0677
_refine_ls_wR_factor_ref 0.0710
_reflns_number_gt 2527
_reflns_number_total 2874
_reflns_threshold_expression >2sigma(I)
_cod_data_source_file c4sc02357a2.cif
_cod_data_source_block sj2
_cod_depositor_comments
;
The following automatic conversions were performed:

'_chemical_melting_point' value 'not measured' was changed to '?' -
the value is undefined or not given.

'_symmetry_cell_setting' value
'Monoclinic' changed to 'monoclinic' according to
/usr/data/users/saulius/crontab/automatic-downloads/rss-feeds/RSC/lib/dictionaries/cif_core.dic
dictionary named 'cif_core.dic' version 2.4.2 from 2011-04-26.

Automatic conversion script
Id: cif_fix_values 2827 2014-09-09 07:05:25Z andrius 

The following automatic conversions were performed:

'_exptl_crystal_density_meas' value 'not measured' was changed to '?'
- the value is perceived as not measured.

Automatic conversion script
Id: cif_fix_values 3008 2015-01-20 13:52:24Z robertas 

 Adding full bibliography for 1517964--1517967.cif.
;
_cod_original_sg_symbol_H-M P2(1)/c
_cod_database_code 1517965

loop_
_symmetry_equiv_pos_as_xyz
'x, y, z'
'-x, y+1/2, -z+1/2'
'-x, -y, -z'
'x, -y-1/2, z-1/2'

loop_
_atom_site_label
_atom_site_type_symbol
_atom_site_fract_x
_atom_site_fract_y
_atom_site_fract_z
_atom_site_U_iso_or_equiv
_atom_site_adp_type
_atom_site_occupancy
_atom_site_symmetry_multiplicity
_atom_site_calc_flag
_atom_site_refinement_flags
C11 C 0.22238(13) 0.53306(13) -0.0840(2) 0.0182(4) Uani 1 1 d .
C12 C 0.24135(14) 0.62160(13) -0.1362(2) 0.0229(4) Uani 1 1 d .
H12 H 0.2766 0.6667 -0.0651 0.028 Uiso 1 1 calc R
C13 C 0.20772(16) 0.64273(15) -0.2943(2) 0.0318(5) Uani 1 1 d .
H13 H 0.2226 0.7019 -0.3323 0.038 Uiso 1 1 calc R
C14 C 0.15305(16) 0.57853(17) -0.3961(2) 0.0347(5) Uani 1 1 d .
H14 H 0.1278 0.5948 -0.5029 0.042 Uiso 1 1 calc R
C15 C 0.13467(16) 0.49106(16) -0.3446(2) 0.0329(5) Uani 1 1 d .
H15 H 0.0971 0.4471 -0.4156 0.039 Uiso 1 1 calc R
C16 C 0.17130(15) 0.46706(14) -0.1879(2) 0.0247(4) Uani 1 1 d .
H16 H 0.1613 0.4059 -0.1527 0.030 Uiso 1 1 calc R
C21 C 0.36166(13) 0.57025(12) 0.2477(2) 0.0179(4) Uani 1 1 d .
C22 C 0.35582(14) 0.58843(13) 0.4015(2) 0.0221(4) Uani 1 1 d .
H22 H 0.3005 0.5644 0.4419 0.026 Uiso 1 1 calc R
C23 C 0.43117(15) 0.64190(14) 0.4956(2) 0.0257(4) Uani 1 1 d .
H23 H 0.4285 0.6534 0.6016 0.031 Uiso 1 1 calc R
C24 C 0.51033(14) 0.67850(13) 0.4350(2) 0.0255(4) Uani 1 1 d .
H24 H 0.5601 0.7176 0.4982 0.031 Uiso 1 1 calc R
C25 C 0.51739(14) 0.65857(14) 0.2836(2) 0.0275(5) Uani 1 1 d .
H25 H 0.5729 0.6828 0.2438 0.033 Uiso 1 1 calc R
C26 C 0.44377(14) 0.60319(13) 0.1888(2) 0.0231(4) Uani 1 1 d .
H26 H 0.4495 0.5881 0.0853 0.028 Uiso 1 1 calc R
C31 C 0.19023(13) 0.41732(12) 0.2058(2) 0.0155(4) Uani 1 1 d .
C32 C 0.08837(13) 0.39790(12) 0.1364(2) 0.0170(4) Uani 1 1 d .
H32 H 0.0545 0.4310 0.0459 0.020 Uiso 1 1 calc R
C33 C 0.03664(14) 0.32956(13) 0.2009(2) 0.0198(4) Uani 1 1 d .
H33 H -0.0322 0.3144 0.1521 0.024 Uiso 1 1 calc R
C34 C 0.08458(14) 0.28356(13) 0.3354(2) 0.0233(4) Uani 1 1 d .
H34 H 0.0482 0.2378 0.3800 0.028 Uiso 1 1 calc R
C35 C 0.18552(15) 0.30398(13) 0.4055(2) 0.0257(4) Uani 1 1 d .
H35 H 0.2181 0.2725 0.4986 0.031 Uiso 1 1 calc R
C36 C 0.23911(14) 0.37027(13) 0.3402(2) 0.0226(4) Uani 1 1 d .
H36 H 0.3088 0.3834 0.3870 0.027 Uiso 1 1 calc R
Cl1 Cl 0.14271(3) 0.61325(3) 0.16899(5) 0.01696(12) Uani 1 1 d .
Cl2 Cl 0.37086(3) 0.39823(3) 0.07639(5) 0.02395(13) Uani 1 1 d .
P1 P 0.26018(3) 0.50460(3) 0.12233(5) 0.01519(12) Uani 1 1 d .

loop_
_atom_site_aniso_label
_atom_site_aniso_U_11
_atom_site_aniso_U_22
_atom_site_aniso_U_33
_atom_site_aniso_U_23
_atom_site_aniso_U_13
_atom_site_aniso_U_12
C11 0.0188(9) 0.0220(9) 0.0148(9) 0.0014(7) 0.0063(7) 0.0039(7)
C12 0.0245(10) 0.0225(10) 0.0252(10) 0.0018(8) 0.0129(8) 0.0036(8)
C13 0.0350(12) 0.0349(12) 0.0322(12) 0.0167(10) 0.0223(10) 0.0150(10)
C14 0.0336(12) 0.0565(15) 0.0162(10) 0.0067(10) 0.0104(9) 0.0169(11)
C15 0.0329(12) 0.0483(14) 0.0178(10) -0.0085(9) 0.0061(9) 0.0046(10)
C16 0.0283(10) 0.0267(10) 0.0201(10) -0.0028(8) 0.0076(8) -0.0004(8)
C21 0.0146(9) 0.0156(9) 0.0216(9) -0.0005(7) -0.0005(7) -0.0001(7)
C22 0.0183(9) 0.0252(10) 0.0221(10) 0.0013(8) 0.0031(7) -0.0012(8)
C23 0.0254(10) 0.0272(11) 0.0218(10) -0.0027(8) -0.0008(8) 0.0004(8)
C24 0.0190(10) 0.0208(10) 0.0314(11) 0.0010(8) -0.0063(8) -0.0035(8)
C25 0.0188(10) 0.0278(11) 0.0348(12) 0.0063(9) 0.0035(8) -0.0068(8)
C26 0.0201(9) 0.0261(10) 0.0229(10) 0.0020(8) 0.0041(8) -0.0024(8)
C31 0.0175(9) 0.0127(8) 0.0166(9) 0.0002(7) 0.0041(7) 0.0009(7)
C32 0.0178(9) 0.0165(9) 0.0161(9) -0.0001(7) 0.0027(7) 0.0039(7)
C33 0.0159(9) 0.0208(10) 0.0236(10) -0.0024(8) 0.0059(7) -0.0008(7)
C34 0.0279(10) 0.0185(10) 0.0255(10) 0.0024(8) 0.0105(8) -0.0023(8)
C35 0.0317(11) 0.0202(10) 0.0229(10) 0.0083(8) 0.0010(8) 0.0023(8)
C36 0.0192(9) 0.0219(10) 0.0233(10) 0.0029(8) -0.0027(7) 0.0002(8)
Cl1 0.0174(2) 0.0166(2) 0.0167(2) -0.00049(16) 0.00337(16) 0.00262(16)
Cl2 0.0193(2) 0.0218(2) 0.0319(3) -0.00298(19) 0.00821(19) 0.00389(18)
P1 0.0142(2) 0.0155(2) 0.0158(2) -0.00003(17) 0.00317(17) -0.00008(17)

loop_
_atom_type_symbol
_atom_type_description
_atom_type_scat_dispersion_real
_atom_type_scat_dispersion_imag
_atom_type_scat_source
C C 0.0033 0.0016 'International Tables Vol C Tables 4.2.6.8 and 6.1.1.4'
H H 0.0000 0.0000 'International Tables Vol C Tables 4.2.6.8 and 6.1.1.4'
P P 0.1023 0.0942 'International Tables Vol C Tables 4.2.6.8 and 6.1.1.4'
Cl Cl 0.1484 0.1585 'International Tables Vol C Tables 4.2.6.8 and 6.1.1.4'

loop_
_geom_angle_atom_site_label_1
_geom_angle_atom_site_label_2
_geom_angle_atom_site_label_3
_geom_angle
C16 C11 C12 120.56(17)
C16 C11 P1 119.31(14)
C12 C11 P1 120.09(14)
C13 C12 C11 118.85(19)
C13 C12 H12 120.6
C11 C12 H12 120.6
C14 C13 C12 120.5(2)
C14 C13 H13 119.7
C12 C13 H13 119.7
C15 C14 C13 120.51(19)
C15 C14 H14 119.7
C13 C14 H14 119.7
C14 C15 C16 119.9(2)
C14 C15 H15 120.0
C16 C15 H15 120.0
C11 C16 C15 119.51(19)
C11 C16 H16 120.2
C15 C16 H16 120.2
C22 C21 C26 120.59(17)
C22 C21 P1 119.53(14)
C26 C21 P1 119.87(14)
C23 C22 C21 119.59(17)
C23 C22 H22 120.2
C21 C22 H22 120.2
C24 C23 C22 119.95(18)
C24 C23 H23 120.0
C22 C23 H23 120.0
C25 C24 C23 120.37(18)
C25 C24 H24 119.8
C23 C24 H24 119.8
C24 C25 C26 120.38(18)
C24 C25 H25 119.8
C26 C25 H25 119.8
C25 C26 C21 119.01(18)
C25 C26 H26 120.5
C21 C26 H26 120.5
C36 C31 C32 120.38(16)
C36 C31 P1 119.36(14)
C32 C31 P1 120.25(13)
C33 C32 C31 119.30(16)
C33 C32 H32 120.4
C31 C32 H32 120.4
C34 C33 C32 120.41(17)
C34 C33 H33 119.8
C32 C33 H33 119.8
C33 C34 C35 120.15(17)
C33 C34 H34 119.9
C35 C34 H34 119.9
C34 C35 C36 120.12(17)
C34 C35 H35 119.9
C36 C35 H35 119.9
C35 C36 C31 119.59(17)
C35 C36 H36 120.2
C31 C36 H36 120.2
C31 P1 C21 120.01(8)
C31 P1 C11 120.13(8)
C21 P1 C11 119.68(9)
C31 P1 Cl2 90.96(6)
C21 P1 Cl2 91.70(6)
C11 P1 Cl2 91.59(6)
C31 P1 Cl1 88.21(6)
C21 P1 Cl1 89.26(6)
C11 P1 Cl1 88.30(6)
Cl2 P1 Cl1 178.96(3)

loop_
_geom_bond_atom_site_label_1
_geom_bond_atom_site_label_2
_geom_bond_distance
C11 C16 1.387(3)
C11 C12 1.394(3)
C11 P1 1.8116(18)
C12 C13 1.392(3)
C12 H12 0.9500
C13 C14 1.377(3)
C13 H13 0.9500
C14 C15 1.376(3)
C14 H14 0.9500
C15 C16 1.394(3)
C15 H15 0.9500
C16 H16 0.9500
C21 C22 1.388(3)
C21 C26 1.391(3)
C21 P1 1.8115(18)
C22 C23 1.385(3)
C22 H22 0.9500
C23 C24 1.384(3)
C23 H23 0.9500
C24 C25 1.378(3)
C24 H24 0.9500
C25 C26 1.390(3)
C25 H25 0.9500
C26 H26 0.9500
C31 C36 1.390(3)
C31 C32 1.391(3)
C31 P1 1.8092(17)
C32 C33 1.389(3)
C32 H32 0.9500
C33 C34 1.380(3)
C33 H33 0.9500
C34 C35 1.384(3)
C34 H34 0.9500
C35 C36 1.387(3)
C35 H35 0.9500
C36 H36 0.9500
Cl1 P1 2.3107(7)
Cl2 P1 2.2218(7)
